data_7063364
loop_
_publ_author_name
'Yashwantrao, Gauravi'
'Tripathi, Anjali'
'Seth, Saona'
'Badani, Purav'
'Saha, Satyajit'

_publ_section_title
;
 Designing novel benzofuran derived AIE-probes: dual-mode fluorescence
 turn-off and naked-eye color change for hydrazine detection
;
_journal_issue 33
_journal_name_full 'New Journal of Chemistry'
_journal_page_first 14586
_journal_page_last 14594
_journal_paper_doi 10.1039/D4NJ02547D
_journal_volume 48
_journal_year 2024
_chemical_formula_moiety 'C22 H19 N3 O'
_chemical_formula_sum 'C22 H19 N3 O'
_chemical_formula_weight 341.40
_chemical_name_systematic GBY314
_space_group_crystal_system triclinic
_space_group_IT_number 2
_space_group_name_Hall '-P 1'
_space_group_name_H-M_alt 'P -1'
_atom_sites_solution_hydrogens geom
_atom_sites_solution_primary dual
_audit_creation_date 2024-01-12
_audit_creation_method
;
Olex2 1.5-alpha
(compiled 2023.11.24 svn.r209d9fb2 for OlexSys, GUI svn.r6869)
;
_audit_update_record
;
2024-04-13 deposited with the CCDC.	2024-07-23 downloaded from the CCDC.
;
_cell_angle_alpha 70.707(11)
_cell_angle_beta 81.349(12)
_cell_angle_gamma 82.089(12)
_cell_formula_units_Z 2
_cell_length_a 9.670(4)
_cell_length_b 9.892(4)
_cell_length_c 9.990(4)
_cell_measurement_reflns_used 1557
_cell_measurement_temperature 296.15
_cell_measurement_theta_max 24.76
_cell_measurement_theta_min 2.87
_cell_volume 887.7(6)
_computing_cell_refinement 'SAINT V8.38A (Bruker, 2018)'
_computing_data_reduction 'SAINT V8.38A (Bruker, 2018)'
_computing_molecular_graphics 'Olex2 1.5-alpha (Dolomanov et al., 2009)'
_computing_publication_material 'Olex2 1.5-alpha (Dolomanov et al., 2009)'
_computing_structure_refinement 'SHELXL 2019/3 (Sheldrick, 2015)'
_computing_structure_solution 'SHELXT 2018/2 (Sheldrick, 2018)'
_diffrn_ambient_temperature 296.15
_diffrn_measured_fraction_theta_full 0.999
_diffrn_measured_fraction_theta_max 0.984
_diffrn_measurement_device_type 'Bruker APEX-II CCD'
_diffrn_measurement_method '\f and \w scans'
_diffrn_radiation_type MoK\a
_diffrn_radiation_wavelength 0.71073
_diffrn_reflns_av_R_equivalents 0.1201
_diffrn_reflns_av_unetI/netI 0.0970
_diffrn_reflns_Laue_measured_fraction_full 0.999
_diffrn_reflns_Laue_measured_fraction_max 0.984
_diffrn_reflns_limit_h_max 13
_diffrn_reflns_limit_h_min -13
_diffrn_reflns_limit_k_max 13
_diffrn_reflns_limit_k_min -13
_diffrn_reflns_limit_l_max 13
_diffrn_reflns_limit_l_min -13
_diffrn_reflns_number 29560
_diffrn_reflns_point_group_measured_fraction_full 0.999
_diffrn_reflns_point_group_measured_fraction_max 0.984
_diffrn_reflns_theta_full 25.242
_diffrn_reflns_theta_max 28.866
_diffrn_reflns_theta_min 2.140
_diffrn_source_current 30.0
_diffrn_source_power 1.5
_diffrn_source_voltage 50.0
_diffrn_standards_number 0
_exptl_absorpt_coefficient_mu 0.080
_exptl_absorpt_correction_T_max 0.7457
_exptl_absorpt_correction_T_min 0.6304
_exptl_absorpt_correction_type none
_exptl_absorpt_process_details
;
SADABS-2016/2 (Bruker,2016/2) was used for absorption correction.
wR2(int) was 0.1033 before and 0.0759 after correction.
The Ratio of minimum to maximum transmission is 0.8454.
The \l/2 correction factor is Not present.
;
_exptl_crystal_colour 'dark red'
_exptl_crystal_colour_modifier dark
_exptl_crystal_colour_primary red
_exptl_crystal_density_diffrn 1.277
_exptl_crystal_description cube
_exptl_crystal_F_000 360
_refine_diff_density_max 0.169
_refine_diff_density_min -0.283
_refine_diff_density_rms 0.060
_refine_ls_extinction_method none
_refine_ls_goodness_of_fit_ref 0.955
_refine_ls_hydrogen_treatment constr
_refine_ls_matrix_type full
_refine_ls_number_parameters 237
_refine_ls_number_reflns 4589
_refine_ls_number_restraints 0
_refine_ls_restrained_S_all 0.955
_refine_ls_R_factor_all 0.1669
_refine_ls_R_factor_gt 0.0607
_refine_ls_shift/su_max 0.000
_refine_ls_shift/su_mean 0.000
_refine_ls_structure_factor_coef Fsqd
_refine_ls_weighting_details 'w=1/[\s^2^(Fo^2^)+(0.0821P)^2^] where P=(Fo^2^+2Fc^2^)/3'
_refine_ls_weighting_scheme calc
_refine_ls_wR_factor_gt 0.1323
_refine_ls_wR_factor_ref 0.1863
_reflns_Friedel_coverage 0.000
_reflns_number_gt 1975
_reflns_number_total 4589
_reflns_threshold_expression 'I > 2\s(I)'
_cod_data_source_file d4nj02547d2.cif
_cod_data_source_block GBY314
_cod_depositor_comments 'Adding full bibliography for 7063363--7063364.cif.'
_cod_database_code 7063364
_shelx_shelxl_version_number 2019/3
_shelx_space_group_comment
;
The symmetry employed for this shelxl refinement is uniquely defined
by the following loop, which should always be used as a source of
symmetry information in preference to the above space-group names.
They are only intended as comments.
;
_olex2_refinement_description
;
1. Fixed Uiso
 At 1.2 times of:
  All C(H) groups, All C(H,H) groups
 At 1.5 times of:
  All C(H,H,H) groups
2.a Secondary CH2 refined with riding coordinates:
 C21(H21A,H21B), C19(H19A,H19B)
2.b Aromatic/amide H refined with riding coordinates:
 C17(H17), C12(H12), C14(H14), C15(H15), C2(H2), C6(H6), C5(H5), C3(H3), C4(H4)
2.c Idealised Me refined as rotating group:
 C22(H22A,H22B,H22C), C20(H20A,H20B,H20C)
;
_olex2_submission_special_instructions 'No special instructions were received'

loop_
_space_group_symop_operation_xyz
'x, y, z'
'-x, -y, -z'

loop_
_atom_site_label
_atom_site_type_symbol
_atom_site_fract_x
_atom_site_fract_y
_atom_site_fract_z
_atom_site_U_iso_or_equiv
_atom_site_adp_type
_atom_site_occupancy
_atom_site_site_symmetry_order
_atom_site_calc_flag
_atom_site_refinement_flags_posn
_atom_site_refinement_flags_adp
_atom_site_refinement_flags_occupancy
_atom_site_disorder_assembly
_atom_site_disorder_group
O1 O 0.55809(16) 0.65369(16) 0.55586(16) 0.0447(4) Uani 1 1 d . . . . .
N3 N 0.2131(2) 0.9384(2) 0.7795(2) 0.0488(6) Uani 1 1 d . . . . .
C18 C 0.4571(2) 0.7653(2) 0.5583(3) 0.0395(6) Uani 1 1 d . . . . .
C11 C 0.6013(2) 0.6710(2) 0.4115(2) 0.0397(6) Uani 1 1 d . . . . .
C13 C 0.4369(2) 0.8520(2) 0.4200(2) 0.0405(6) Uani 1 1 d . . . . .
C1 C 0.7385(2) 0.5939(2) 0.2176(2) 0.0402(6) Uani 1 1 d . . . . .
C17 C 0.3875(2) 0.7880(2) 0.6805(3) 0.0424(6) Uani 1 1 d . . . . .
H17 H 0.405670 0.726829 0.770496 0.051 Uiso 1 1 calc R U . . .
C16 C 0.2876(2) 0.9083(2) 0.6629(3) 0.0415(6) Uani 1 1 d . . . . .
C8 C 0.7853(2) 0.4676(2) 0.4682(3) 0.0435(6) Uani 1 1 d . . . . .
C12 C 0.5297(2) 0.7908(2) 0.3281(3) 0.0431(6) Uani 1 1 d . . . . .
H12 H 0.540322 0.825420 0.228908 0.052 Uiso 1 1 calc R U . . .
C7 C 0.7087(2) 0.5741(2) 0.3732(3) 0.0404(6) Uani 1 1 d . . . . .
N2 N 0.7647(3) 0.4092(3) 0.7403(3) 0.0697(7) Uani 1 1 d . . . . .
C14 C 0.3372(2) 0.9727(2) 0.4045(3) 0.0444(6) Uani 1 1 d . . . . .
H14 H 0.321258 1.034511 0.314069 0.053 Uiso 1 1 calc R U . . .
C15 C 0.2643(2) 0.9982(2) 0.5224(3) 0.0455(6) Uani 1 1 d . . . . .
H15 H 0.197168 1.076866 0.510965 0.055 Uiso 1 1 calc R U . . .
C2 C 0.6314(3) 0.5887(3) 0.1412(3) 0.0484(6) Uani 1 1 d . . . . .
H2 H 0.541820 0.570395 0.187670 0.058 Uiso 1 1 calc R U . . .
C10 C 0.7701(3) 0.4399(3) 0.6192(3) 0.0486(6) Uani 1 1 d . . . . .
C6 C 0.8713(3) 0.6207(2) 0.1462(3) 0.0488(7) Uani 1 1 d . . . . .
H6 H 0.944434 0.622355 0.196267 0.059 Uiso 1 1 calc R U . . .
C9 C 0.8909(3) 0.3702(3) 0.4219(3) 0.0520(7) Uani 1 1 d . . . . .
N1 N 0.9783(3) 0.2912(3) 0.3930(3) 0.0789(8) Uani 1 1 d . . . . .
C21 C 0.1104(3) 1.0634(3) 0.7651(3) 0.0523(7) Uani 1 1 d . . . . .
H21A H 0.142733 1.142046 0.683328 0.063 Uiso 1 1 calc R U . . .
H21B H 0.103952 1.093179 0.849307 0.063 Uiso 1 1 calc R U . . .
C19 C 0.2321(3) 0.8483(3) 0.9253(3) 0.0521(7) Uani 1 1 d . . . . .
H19A H 0.255880 0.749192 0.927230 0.063 Uiso 1 1 calc R U . . .
H19B H 0.144211 0.852776 0.985743 0.063 Uiso 1 1 calc R U . . .
C5 C 0.8953(3) 0.6452(3) -0.0003(3) 0.0568(7) Uani 1 1 d . . . . .
H5 H 0.984186 0.664698 -0.047991 0.068 Uiso 1 1 calc R U . . .
C3 C 0.6585(3) 0.6109(3) -0.0035(3) 0.0601(8) Uani 1 1 d . . . . .
H3 H 0.586915 0.605440 -0.053694 0.072 Uiso 1 1 calc R U . . .
C4 C 0.7891(3) 0.6407(3) -0.0750(3) 0.0627(8) Uani 1 1 d . . . . .
H4 H 0.805324 0.657771 -0.173038 0.075 Uiso 1 1 calc R U . . .
C22 C -0.0338(3) 1.0343(3) 0.7468(3) 0.0663(8) Uani 1 1 d . . . . .
H22A H -0.028905 1.008845 0.661305 0.099 Uiso 1 1 calc R U . . .
H22B H -0.097697 1.119042 0.739974 0.099 Uiso 1 1 calc R U . . .
H22C H -0.066426 0.956494 0.827453 0.099 Uiso 1 1 calc R U . . .
C20 C 0.3459(3) 0.8942(3) 0.9846(3) 0.0685(8) Uani 1 1 d . . . . .
H20A H 0.433677 0.887353 0.926766 0.103 Uiso 1 1 calc R U . . .
H20B H 0.354167 0.832677 1.080691 0.103 Uiso 1 1 calc R U . . .
H20C H 0.322248 0.991876 0.984137 0.103 Uiso 1 1 calc R U . . .

loop_
_atom_site_aniso_label
_atom_site_aniso_U_11
_atom_site_aniso_U_22
_atom_site_aniso_U_33
_atom_site_aniso_U_23
_atom_site_aniso_U_13
_atom_site_aniso_U_12
O1 0.0482(9) 0.0414(10) 0.0395(10) -0.0107(8) -0.0054(8) 0.0073(8)
N3 0.0502(12) 0.0502(13) 0.0451(13) -0.0191(11) -0.0078(10) 0.0110(10)
C18 0.0376(12) 0.0344(13) 0.0447(15) -0.0110(11) -0.0079(11) 0.0026(10)
C11 0.0436(13) 0.0376(13) 0.0365(14) -0.0111(11) -0.0045(10) -0.0002(11)
C13 0.0396(13) 0.0388(13) 0.0416(14) -0.0099(11) -0.0090(11) -0.0006(11)
C1 0.0447(13) 0.0333(13) 0.0395(14) -0.0099(11) -0.0026(11) 0.0005(10)
C17 0.0434(13) 0.0432(14) 0.0368(14) -0.0104(11) -0.0057(11) 0.0036(11)
C16 0.0393(13) 0.0413(14) 0.0459(15) -0.0169(12) -0.0071(11) -0.0005(11)
C8 0.0434(14) 0.0395(14) 0.0454(16) -0.0123(12) -0.0079(11) 0.0034(11)
C12 0.0454(14) 0.0400(14) 0.0419(14) -0.0114(11) -0.0070(11) 0.0007(11)
C7 0.0412(13) 0.0367(13) 0.0432(14) -0.0120(11) -0.0048(11) -0.0049(11)
N2 0.0826(18) 0.0688(17) 0.0542(17) -0.0163(13) -0.0187(14) 0.0089(13)
C14 0.0475(14) 0.0376(13) 0.0422(15) -0.0049(11) -0.0106(11) 0.0020(11)
C15 0.0444(14) 0.0393(14) 0.0494(16) -0.0122(12) -0.0099(12) 0.0083(11)
C2 0.0521(15) 0.0479(15) 0.0443(16) -0.0143(12) -0.0051(12) -0.0032(12)
C10 0.0507(15) 0.0434(15) 0.0484(17) -0.0118(13) -0.0093(13) 0.0039(12)
C6 0.0496(15) 0.0393(14) 0.0563(17) -0.0165(12) -0.0034(13) 0.0004(11)
C9 0.0523(15) 0.0448(15) 0.0480(16) -0.0036(13) -0.0052(13) 0.0042(13)
N1 0.0773(17) 0.0603(16) 0.0790(19) -0.0127(14) 0.0061(14) 0.0208(14)
C21 0.0547(16) 0.0447(15) 0.0587(18) -0.0227(13) -0.0055(13) 0.0063(12)
C19 0.0529(15) 0.0541(16) 0.0457(16) -0.0152(13) -0.0026(13) 0.0025(13)
C5 0.0621(18) 0.0455(15) 0.0570(19) -0.0169(14) 0.0109(14) -0.0032(13)
C3 0.0689(19) 0.0641(18) 0.0489(18) -0.0194(14) -0.0157(14) 0.0022(15)
C4 0.082(2) 0.0594(18) 0.0429(17) -0.0185(14) 0.0049(16) 0.0004(16)
C22 0.0505(16) 0.0636(19) 0.079(2) -0.0193(16) -0.0080(15) 0.0083(14)
C20 0.0685(19) 0.081(2) 0.0514(18) -0.0121(16) -0.0148(15) -0.0071(16)

loop_
_atom_type_symbol
_atom_type_description
_atom_type_scat_dispersion_real
_atom_type_scat_dispersion_imag
_atom_type_scat_source
C C 0.0033 0.0016 'International Tables Vol C Tables 4.2.6.8 and 6.1.1.4'
H H 0.0000 0.0000 'International Tables Vol C Tables 4.2.6.8 and 6.1.1.4'
N N 0.0061 0.0033 'International Tables Vol C Tables 4.2.6.8 and 6.1.1.4'
O O 0.0106 0.0060 'International Tables Vol C Tables 4.2.6.8 and 6.1.1.4'

loop_
_geom_angle_atom_site_label_1
_geom_angle_atom_site_label_2
_geom_angle_atom_site_label_3
_geom_angle
_geom_angle_site_symmetry_1
_geom_angle_site_symmetry_3
_geom_angle_publ_flag
C18 O1 C11 105.85(17) . . ?
C16 N3 C21 121.9(2) . . ?
C16 N3 C19 122.3(2) . . ?
C21 N3 C19 115.75(19) . . ?
O1 C18 C13 110.30(19) . . ?
C17 C18 O1 124.5(2) . . ?
C17 C18 C13 125.2(2) . . ?
O1 C11 C7 119.6(2) . . ?
C12 C11 O1 109.97(19) . . ?
C12 C11 C7 130.4(2) . . ?
C18 C13 C12 106.4(2) . . ?
C18 C13 C14 117.2(2) . . ?
C12 C13 C14 136.4(2) . . ?
C2 C1 C7 119.9(2) . . ?
C6 C1 C7 121.0(2) . . ?
C6 C1 C2 119.1(2) . . ?
C18 C17 H17 121.6 . . ?
C18 C17 C16 116.8(2) . . ?
C16 C17 H17 121.6 . . ?
N3 C16 C17 120.5(2) . . ?
N3 C16 C15 120.4(2) . . ?
C17 C16 C15 119.1(2) . . ?
C7 C8 C10 125.4(2) . . ?
C7 C8 C9 121.7(2) . . ?
C10 C8 C9 112.9(2) . . ?
C11 C12 C13 107.5(2) . . ?
C11 C12 H12 126.3 . . ?
C13 C12 H12 126.3 . . ?
C11 C7 C1 115.5(2) . . ?
C8 C7 C11 124.7(2) . . ?
C8 C7 C1 119.8(2) . . ?
C13 C14 H14 120.2 . . ?
C15 C14 C13 119.6(2) . . ?
C15 C14 H14 120.2 . . ?
C16 C15 H15 119.0 . . ?
C14 C15 C16 122.1(2) . . ?
C14 C15 H15 119.0 . . ?
C1 C2 H2 120.1 . . ?
C3 C2 C1 119.8(2) . . ?
C3 C2 H2 120.1 . . ?
N2 C10 C8 175.0(3) . . ?
C1 C6 H6 120.0 . . ?
C1 C6 C5 120.0(3) . . ?
C5 C6 H6 120.0 . . ?
N1 C9 C8 175.7(3) . . ?
N3 C21 H21A 109.0 . . ?
N3 C21 H21B 109.0 . . ?
N3 C21 C22 112.8(2) . . ?
H21A C21 H21B 107.8 . . ?
C22 C21 H21A 109.0 . . ?
C22 C21 H21B 109.0 . . ?
N3 C19 H19A 109.1 . . ?
N3 C19 H19B 109.1 . . ?
N3 C19 C20 112.4(2) . . ?
H19A C19 H19B 107.9 . . ?
C20 C19 H19A 109.1 . . ?
C20 C19 H19B 109.1 . . ?
C6 C5 H5 119.7 . . ?
C4 C5 C6 120.6(3) . . ?
C4 C5 H5 119.7 . . ?
C2 C3 H3 119.4 . . ?
C4 C3 C2 121.2(3) . . ?
C4 C3 H3 119.4 . . ?
C5 C4 C3 119.3(3) . . ?
C5 C4 H4 120.3 . . ?
C3 C4 H4 120.3 . . ?
C21 C22 H22A 109.5 . . ?
C21 C22 H22B 109.5 . . ?
C21 C22 H22C 109.5 . . ?
H22A C22 H22B 109.5 . . ?
H22A C22 H22C 109.5 . . ?
H22B C22 H22C 109.5 . . ?
C19 C20 H20A 109.5 . . ?
C19 C20 H20B 109.5 . . ?
C19 C20 H20C 109.5 . . ?
H20A C20 H20B 109.5 . . ?
H20A C20 H20C 109.5 . . ?
H20B C20 H20C 109.5 . . ?

loop_
_geom_bond_atom_site_label_1
_geom_bond_atom_site_label_2
_geom_bond_distance
_geom_bond_site_symmetry_2
_geom_bond_publ_flag
O1 C18 1.374(3) . ?
O1 C11 1.399(3) . ?
N3 C16 1.371(3) . ?
N3 C21 1.457(3) . ?
N3 C19 1.459(3) . ?
C18 C13 1.392(3) . ?
C18 C17 1.373(3) . ?
C11 C12 1.368(3) . ?
C11 C7 1.412(3) . ?
C13 C12 1.408(3) . ?
C13 C14 1.409(3) . ?
C1 C7 1.490(3) . ?
C1 C2 1.392(3) . ?
C1 C6 1.386(3) . ?
C17 H17 0.9300 . ?
C17 C16 1.406(3) . ?
C16 C15 1.424(3) . ?
C8 C7 1.376(3) . ?
C8 C10 1.430(4) . ?
C8 C9 1.437(3) . ?
C12 H12 0.9300 . ?
N2 C10 1.140(3) . ?
C14 H14 0.9300 . ?
C14 C15 1.358(3) . ?
C15 H15 0.9300 . ?
C2 H2 0.9300 . ?
C2 C3 1.378(4) . ?
C6 H6 0.9300 . ?
C6 C5 1.390(4) . ?
C9 N1 1.141(3) . ?
C21 H21A 0.9700 . ?
C21 H21B 0.9700 . ?
C21 C22 1.511(3) . ?
C19 H19A 0.9700 . ?
C19 H19B 0.9700 . ?
C19 C20 1.511(3) . ?
C5 H5 0.9300 . ?
C5 C4 1.371(4) . ?
C3 H3 0.9300 . ?
C3 C4 1.373(4) . ?
C4 H4 0.9300 . ?
C22 H22A 0.9600 . ?
C22 H22B 0.9600 . ?
C22 H22C 0.9600 . ?
C20 H20A 0.9600 . ?
C20 H20B 0.9600 . ?
C20 H20C 0.9600 . ?

loop_
_geom_torsion_atom_site_label_1
_geom_torsion_atom_site_label_2
_geom_torsion_atom_site_label_3
_geom_torsion_atom_site_label_4
_geom_torsion
_geom_torsion_site_symmetry_1
_geom_torsion_site_symmetry_2
_geom_torsion_site_symmetry_3
_geom_torsion_site_symmetry_4
_geom_torsion_publ_flag
O1 C18 C13 C12 0.1(3) . . . . ?
O1 C18 C13 C14 -179.31(19) . . . . ?
O1 C18 C17 C16 179.7(2) . . . . ?
O1 C11 C12 C13 -0.6(3) . . . . ?
O1 C11 C7 C1 174.95(19) . . . . ?
O1 C11 C7 C8 -5.8(3) . . . . ?
N3 C16 C15 C14 179.3(2) . . . . ?
C18 O1 C11 C12 0.6(2) . . . . ?
C18 O1 C11 C7 178.20(19) . . . . ?
C18 C13 C12 C11 0.3(3) . . . . ?
C18 C13 C14 C15 -1.0(3) . . . . ?
C18 C17 C16 N3 179.7(2) . . . . ?
C18 C17 C16 C15 0.0(3) . . . . ?
C11 O1 C18 C13 -0.4(2) . . . . ?
C11 O1 C18 C17 -179.8(2) . . . . ?
C13 C18 C17 C16 0.4(4) . . . . ?
C13 C14 C15 C16 1.5(4) . . . . ?
C1 C2 C3 C4 -1.2(4) . . . . ?
C1 C6 C5 C4 -1.1(4) . . . . ?
C17 C18 C13 C12 179.5(2) . . . . ?
C17 C18 C13 C14 0.1(4) . . . . ?
C17 C16 C15 C14 -1.0(4) . . . . ?
C16 N3 C21 C22 86.4(3) . . . . ?
C16 N3 C19 C20 89.0(3) . . . . ?
C12 C11 C7 C1 -8.0(4) . . . . ?
C12 C11 C7 C8 171.2(2) . . . . ?
C12 C13 C14 C15 179.8(3) . . . . ?
C7 C11 C12 C13 -177.8(2) . . . . ?
C7 C1 C2 C3 178.3(2) . . . . ?
C7 C1 C6 C5 -177.2(2) . . . . ?
C14 C13 C12 C11 179.5(3) . . . . ?
C2 C1 C7 C11 -57.0(3) . . . . ?
C2 C1 C7 C8 123.8(2) . . . . ?
C2 C1 C6 C5 1.4(3) . . . . ?
C2 C3 C4 C5 1.6(4) . . . . ?
C10 C8 C7 C11 -1.1(4) . . . . ?
C10 C8 C7 C1 178.1(2) . . . . ?
C6 C1 C7 C11 121.7(2) . . . . ?
C6 C1 C7 C8 -57.6(3) . . . . ?
C6 C1 C2 C3 -0.3(3) . . . . ?
C6 C5 C4 C3 -0.4(4) . . . . ?
C9 C8 C7 C11 178.4(2) . . . . ?
C9 C8 C7 C1 -2.4(3) . . . . ?
C21 N3 C16 C17 179.0(2) . . . . ?
C21 N3 C16 C15 -1.3(3) . . . . ?
C21 N3 C19 C20 -90.6(3) . . . . ?
C19 N3 C16 C17 -0.6(4) . . . . ?
C19 N3 C16 C15 179.2(2) . . . . ?
C19 N3 C21 C22 -94.0(3) . . . . ?
